data_4116005
loop_
_publ_author_name
'W. Robert Scheidt'
'Hugues F. Duval'
'Teresa J. Neal'
'Mary K. Ellison'

_publ_section_title
;
 Intrinsic Structural Distortions in Five-Coordinate (Nitrosyl)iron(II)
 Porphyrinate Derivatives
;
_journal_name_full 'Journal of the American Chemical Society'
_journal_page_first 4651
_journal_page_last 4659
_journal_paper_doi 10.1021/ja993995y
_journal_volume 122
_journal_year 2000
_chemical_formula_sum 'C36 H44 Fe N5 O'
_chemical_formula_weight 618.61
_chemical_name_common '[FE(II)(OEP)(NO)]'
_chemical_name_systematic
;
NITROSYL-IRON(II)-2,3,7,8,12,13,17,18-OCTAETHYLPORPHYRIN
;
_space_group_IT_number 2
_symmetry_cell_setting triclinic
_symmetry_space_group_name_Hall '-P 1'
_symmetry_space_group_name_H-M 'P -1'
_atom_sites_solution_hydrogens geom
_atom_sites_solution_primary direct
_atom_sites_solution_secondary difmap
_audit_creation_method SHELXL
_cell_angle_alpha 79.830(5)
_cell_angle_beta 89.585(4)
_cell_angle_gamma 80.264(4)
_cell_formula_units_Z 2
_cell_length_a 10.42040(10)
_cell_length_b 10.5562(7)
_cell_length_c 14.0425(7)
_cell_measurement_reflns_used 250
_cell_measurement_temperature 130(2)
_cell_measurement_theta_max 20.5
_cell_measurement_theta_min -20.5
_cell_volume 1498.10(13)
_computing_cell_refinement MADNES
_computing_data_collection MADNES
_computing_data_reduction 'MADNES (Messerschmitt & Pflugrath, 1987)'
_computing_molecular_graphics 'ORTEP-III (Burnett, Johnson, 1996)'
_computing_publication_material SHELXL-93
_computing_structure_refinement 'SHELXL-93 (Sheldrick, 1993)'
_computing_structure_solution 'SHELXS-86 (Sheldrick, 1990)'
_diffrn_ambient_temperature 130(2)
_diffrn_measurement_device 'Enraf-Nonius FAST area-detector'
_diffrn_measurement_method 'ellipsoid-mask fitting'
_diffrn_radiation_monochromator graphite
_diffrn_radiation_source 'rotating anode'
_diffrn_radiation_type MoK\a
_diffrn_radiation_wavelength 0.71073
_diffrn_reflns_av_R_equivalents 0.0451
_diffrn_reflns_av_sigmaI/netI 0.0378
_diffrn_reflns_limit_h_max 20
_diffrn_reflns_limit_h_min -19
_diffrn_reflns_limit_k_max 21
_diffrn_reflns_limit_k_min -21
_diffrn_reflns_limit_l_max 28
_diffrn_reflns_limit_l_min -28
_diffrn_reflns_number 44013
_diffrn_reflns_theta_max 44.50
_diffrn_reflns_theta_min 2.44
_diffrn_standards_decay_% 'no measurable crystal decay'
_diffrn_standards_interval_count 0
_diffrn_standards_interval_time 0
_diffrn_standards_number 0
_exptl_absorpt_coefficient_mu 0.542
_exptl_absorpt_correction_T_max 1.00
_exptl_absorpt_correction_T_min 0.74
_exptl_absorpt_correction_type refdelf
_exptl_crystal_colour 'dark purple'
_exptl_crystal_density_diffrn 1.371
_exptl_crystal_description 'rectangular block'
_exptl_crystal_F_000 658
_exptl_crystal_size_max 0.40
_exptl_crystal_size_mid 0.33
_exptl_crystal_size_min 0.27
_refine_diff_density_max
;
1.507  (The closest atom is N5 at 0.647 \%A)
;
_refine_diff_density_min
;
-1.026  (The closest atom is Fe1 at 0.587 \%A)
;
_refine_diff_density_rms 0.077
_refine_ls_extinction_method none
_refine_ls_goodness_of_fit_all 1.024
_refine_ls_goodness_of_fit_obs 1.057
_refine_ls_hydrogen_treatment
;
Idealized with riding model, aromatic C-H = 0.95\%A, methylene C-H = 0.99\%A,
methyl C-H = 0.98\%A.
;
_refine_ls_matrix_type full
_refine_ls_number_parameters 396
_refine_ls_number_reflns 20575
_refine_ls_number_restraints 0
_refine_ls_restrained_S_all 1.028
_refine_ls_restrained_S_obs 1.057
_refine_ls_R_factor_all 0.0535
_refine_ls_R_factor_obs 0.0412
_refine_ls_shift/esd_max 0.001
_refine_ls_shift/esd_mean 0.000
_refine_ls_structure_factor_coef Fsqd
_refine_ls_weighting_details 'w=1/[\s^2^(Fo^2^)+(0.0585P)^2^+0.4066P] where P=(Fo^2^+2Fc^2^)/3'
_refine_ls_weighting_scheme calc
_refine_ls_wR_factor_all 0.1128
_refine_ls_wR_factor_obs 0.1059
_reflns_number_observed 17208
_reflns_number_total 20616
_reflns_observed_criterion >2sigma(I)
_cod_data_source_file ja993995y_2.cif
_cod_data_source_block sd:[FE(II)(OEP)(NO)](B)
_cod_depositor_comments
;
The following automatic conversions were performed:

'_refine_ls_weighting_scheme' value 'calc
w=1/[\s^2^(Fo^2^)+(0.0585P)^2^+0.4066P] where P=(Fo^2^+2Fc^2^)/3' was
changed to 'calc'. New tag '_refine_ls_weighting_details' was
created. The value of the new tag was set to
'w=1/[\s^2^(Fo^2^)+(0.0585P)^2^+0.4066P] where P=(Fo^2^+2Fc^2^)/3'.

Automatic conversion script
Id: cif_fix_values 3143 2015-03-26 13:38:13Z robertas 
;
_cod_database_code 4116005

loop_
_symmetry_equiv_pos_as_xyz
'x, y, z'
'-x, -y, -z'

loop_
_atom_site_aniso_label
_atom_site_aniso_U_11
_atom_site_aniso_U_22
_atom_site_aniso_U_33
_atom_site_aniso_U_23
_atom_site_aniso_U_13
_atom_site_aniso_U_12
Fe1 0.00890(4) 0.00911(4) 0.01204(4) -0.00179(3) 0.00143(2) -0.00175(2)
N1 0.0106(2) 0.0113(2) 0.0144(2) -0.0021(2) 0.0026(2) -0.0024(2)
N2 0.0109(2) 0.0098(2) 0.0150(2) -0.0019(2) 0.0021(2) -0.0013(2)
N3 0.0102(2) 0.0098(2) 0.0136(2) -0.0012(2) 0.00168(15) -0.00202(15)
N4 0.0109(2) 0.0104(2) 0.0131(2) -0.0012(2) 0.00178(15) -0.0020(2)
N5 0.0156(2) 0.0162(3) 0.0172(2) -0.0041(2) -0.0006(2) -0.0027(2)
O1 0.0494(5) 0.0428(5) 0.0174(3) -0.0040(3) -0.0038(3) -0.0174(4)
C(m1) 0.0112(2) 0.0128(3) 0.0176(3) -0.0029(2) 0.0027(2) -0.0008(2)
C(m2) 0.0125(2) 0.0110(3) 0.0156(3) -0.0008(2) 0.0025(2) -0.0022(2)
C(m3) 0.0106(2) 0.0114(3) 0.0154(2) -0.0009(2) 0.0015(2) -0.0010(2)
C(m4) 0.0126(2) 0.0127(3) 0.0150(2) -0.0006(2) 0.0031(2) -0.0029(2)
C(a1) 0.0114(2) 0.0136(3) 0.0134(2) -0.0024(2) 0.0029(2) -0.0031(2)
C(a2) 0.0106(2) 0.0130(3) 0.0151(2) -0.0036(2) 0.0027(2) -0.0024(2)
C(a3) 0.0118(2) 0.0111(3) 0.0154(3) -0.0024(2) 0.0016(2) -0.0011(2)
C(a4) 0.0121(2) 0.0104(2) 0.0146(2) -0.0014(2) 0.0016(2) -0.0016(2)
C(a5) 0.0109(2) 0.0111(2) 0.0137(2) -0.0013(2) 0.0020(2) -0.0025(2)
C(a6) 0.0102(2) 0.0105(2) 0.0137(2) -0.0017(2) 0.0013(2) -0.0020(2)
C(a7) 0.0112(2) 0.0104(2) 0.0138(2) -0.0011(2) 0.0007(2) -0.0015(2)
C(a8) 0.0120(2) 0.0117(3) 0.0127(2) -0.0006(2) 0.0014(2) -0.0024(2)
C(b1) 0.0123(2) 0.0146(3) 0.0138(2) -0.0035(2) 0.0033(2) -0.0039(2)
C(b2) 0.0112(2) 0.0148(3) 0.0144(2) -0.0043(2) 0.0029(2) -0.0029(2)
C(b3) 0.0127(2) 0.0116(3) 0.0158(3) -0.0020(2) 0.0007(2) 0.0000(2)
C(b4) 0.0136(2) 0.0104(2) 0.0149(2) -0.0014(2) 0.0009(2) -0.0012(2)
C(b5) 0.0116(2) 0.0122(3) 0.0135(2) -0.0023(2) 0.0026(2) -0.0031(2)
C(b6) 0.0105(2) 0.0126(3) 0.0131(2) -0.0029(2) 0.0019(2) -0.0024(2)
C(b7) 0.0123(2) 0.0115(3) 0.0133(2) -0.0002(2) 0.0002(2) -0.0011(2)
C(b8) 0.0134(2) 0.0114(3) 0.0131(2) 0.0006(2) 0.0002(2) -0.0023(2)
C11 0.0163(3) 0.0179(3) 0.0151(3) -0.0037(2) 0.0054(2) -0.0059(2)
C12 0.0223(3) 0.0211(4) 0.0221(3) -0.0050(3) 0.0035(3) -0.0106(3)
C21 0.0121(2) 0.0187(3) 0.0171(3) -0.0063(2) 0.0038(2) -0.0019(2)
C22 0.0149(3) 0.0247(4) 0.0227(3) -0.0075(3) -0.0006(2) -0.0015(2)
C31 0.0142(3) 0.0143(3) 0.0187(3) -0.0013(2) 0.0001(2) 0.0017(2)
C32 0.0205(3) 0.0174(3) 0.0219(3) -0.0044(3) 0.0028(2) 0.0038(2)
C41 0.0166(3) 0.0119(3) 0.0181(3) 0.0003(2) 0.0006(2) -0.0024(2)
C42 0.0326(5) 0.0208(4) 0.0286(4) -0.0037(3) -0.0011(3) -0.0129(3)
C51 0.0164(3) 0.0154(3) 0.0164(3) -0.0009(2) 0.0055(2) -0.0040(2)
C52 0.0223(4) 0.0187(4) 0.0297(4) -0.0007(3) 0.0028(3) -0.0098(3)
C61 0.0113(2) 0.0153(3) 0.0164(3) -0.0043(2) 0.0026(2) -0.0015(2)
C62 0.0139(3) 0.0237(4) 0.0298(4) -0.0087(3) -0.0032(3) -0.0004(2)
C71 0.0139(3) 0.0145(3) 0.0186(3) 0.0013(2) 0.0001(2) 0.0012(2)
C72 0.0227(4) 0.0169(3) 0.0252(4) -0.0042(3) 0.0039(3) 0.0026(3)
C81 0.0169(3) 0.0149(3) 0.0183(3) 0.0039(2) 0.0015(2) -0.0025(2)
C82 0.0291(4) 0.0203(4) 0.0349(5) 0.0026(3) -0.0038(4) -0.0120(3)

loop_
_atom_site_label
_atom_site_type_symbol
_atom_site_fract_x
_atom_site_fract_y
_atom_site_fract_z
_atom_site_U_iso_or_equiv
_atom_site_thermal_displace_type
_atom_site_occupancy
_atom_site_calc_flag
_atom_site_refinement_flags
Fe1 Fe 0.132438(9) 0.078438(10) 0.244655(7) 0.01001(2) Uani 1 d .
N1 N -0.02234(6) 0.07010(6) 0.33189(4) 0.01206(9) Uani 1 d .
N2 N 0.07551(6) 0.27180(6) 0.20974(5) 0.01203(9) Uani 1 d .
N3 N 0.30661(6) 0.09828(6) 0.18926(4) 0.01127(8) Uani 1 d .
N4 N 0.21045(6) -0.10226(6) 0.31335(4) 0.01159(8) Uani 1 d .
N5 N 0.07437(7) 0.04902(7) 0.13689(5) 0.01621(10) Uani 1 d .
O1 O 0.07532(11) 0.08194(10) 0.05305(6) 0.0356(2) Uani 1 d .
C(m1) C -0.14034(7) 0.29194(7) 0.28157(6) 0.01402(10) Uani 1 d .
H(m1) H -0.22022(7) 0.34920(7) 0.28556(6) 0.017 Uiso 1 calc R
C(m2) C 0.25763(7) 0.32724(7) 0.10967(5) 0.01321(10) Uani 1 d .
H(m2) H 0.28955(7) 0.39457(7) 0.06693(5) 0.016 Uiso 1 calc R
C(m3) C 0.42401(7) -0.12441(7) 0.23861(5) 0.01277(10) Uani 1 d .
H(m3) H 0.50266(7) -0.18265(7) 0.23284(5) 0.015 Uiso 1 calc R
C(m4) C 0.02696(7) -0.15802(7) 0.41240(5) 0.01359(10) Uani 1 d .
H(m4) H -0.00538(7) -0.22584(7) 0.45431(5) 0.016 Uiso 1 calc R
C(a1) C -0.05222(7) -0.03716(7) 0.39311(5) 0.01272(10) Uani 1 d .
C(a2) C -0.12866(7) 0.16632(7) 0.33344(5) 0.01276(10) Uani 1 d .
C(a3) C -0.04525(7) 0.34112(7) 0.22432(5) 0.01289(10) Uani 1 d .
C(a4) C 0.13667(7) 0.35897(7) 0.14878(5) 0.01251(10) Uani 1 d .
C(a5) C 0.33602(7) 0.20535(7) 0.12773(5) 0.01195(9) Uani 1 d .
C(a6) C 0.41237(6) 0.00103(7) 0.18659(5) 0.01150(9) Uani 1 d .
C(a7) C 0.33046(7) -0.17227(7) 0.29849(5) 0.01196(9) Uani 1 d .
C(a8) C 0.14972(7) -0.18823(7) 0.37554(5) 0.01231(10) Uani 1 d .
C(b1) C -0.17869(7) -0.00762(7) 0.43508(5) 0.01327(10) Uani 1 d .
C(b2) C -0.22703(7) 0.11934(7) 0.39707(5) 0.01318(10) Uani 1 d .
C(b3) C -0.05960(7) 0.47376(7) 0.17247(5) 0.01368(10) Uani 1 d .
C(b4) C 0.05453(7) 0.48619(7) 0.12633(5) 0.01319(10) Uani 1 d .
C(b5) C 0.46121(7) 0.17472(7) 0.08456(5) 0.01233(10) Uani 1 d .
C(b6) C 0.50975(6) 0.04760(7) 0.12191(5) 0.01195(10) Uani 1 d .
C(b7) C 0.34622(7) -0.30367(7) 0.35267(5) 0.01270(10) Uani 1 d .
C(b8) C 0.23270(7) -0.31407(7) 0.40044(5) 0.01299(10) Uani 1 d .
C11 C -0.24189(8) -0.10133(8) 0.50521(6) 0.01600(11) Uani 1 d .
H(11A) H -0.30500(8) -0.05144(8) 0.54368(6) 0.019 Uiso 1 calc R
H(11B) H -0.17450(8) -0.15746(8) 0.55042(6) 0.019 Uiso 1 calc R
C12 C -0.31257(9) -0.18786(10) 0.45485(7) 0.02089(14) Uani 1 d .
H(12A) H -0.3480(9) -0.2504(7) 0.50363(7) 0.031 Uiso 1 calc R
H(12B) H -0.2512(3) -0.2353(8) 0.4149(6) 0.031 Uiso 1 calc R
H(12C) H -0.3838(6) -0.13328(14) 0.4137(6) 0.031 Uiso 1 calc R
C21 C -0.35752(7) 0.19613(8) 0.41335(6) 0.01568(11) Uani 1 d .
H(21A) H -0.34983(7) 0.28927(8) 0.40836(6) 0.019 Uiso 1 calc R
H(21B) H -0.38554(7) 0.16475(8) 0.47958(6) 0.019 Uiso 1 calc R
C22 C -0.46103(8) 0.18403(10) 0.34014(7) 0.02059(14) Uani 1 d .
H(22A) H -0.5438(3) 0.2379(8) 0.3519(5) 0.031 Uiso 1 calc R
H(22B) H -0.4724(7) 0.0926(2) 0.3472(5) 0.031 Uiso 1 calc R
H(22C) H -0.4331(5) 0.2138(10) 0.27439(7) 0.031 Uiso 1 calc R
C31 C -0.17947(7) 0.57536(8) 0.16913(6) 0.01638(12) Uani 1 d .
H(31A) H -0.25678(7) 0.53470(8) 0.16128(6) 0.020 Uiso 1 calc R
H(31B) H -0.17648(7) 0.64428(8) 0.11174(6) 0.020 Uiso 1 calc R
C32 C -0.19508(9) 0.63836(9) 0.25929(7) 0.02067(14) Uani 1 d .
H(32A) H -0.2766(5) 0.7013(7) 0.2537(3) 0.031 Uiso 1 calc R
H(32B) H -0.1216(5) 0.6835(9) 0.2654(4) 0.031 Uiso 1 calc R
H(32C) H -0.1971(10) 0.57070(15) 0.31662(10) 0.031 Uiso 1 calc R
C41 C 0.08806(8) 0.60633(8) 0.06446(6) 0.01592(11) Uani 1 d .
H(41A) H 0.00858(8) 0.65611(8) 0.02867(6) 0.019 Uiso 1 calc R
H(41B) H 0.15213(8) 0.57977(8) 0.01625(6) 0.019 Uiso 1 calc R
C42 C 0.14420(11) 0.69562(11) 0.12137(8) 0.0264(2) Uani 1 d .
H(42A) H 0.1636(10) 0.7721(6) 0.07672(12) 0.040 Uiso 1 calc R
H(42B) H 0.2244(6) 0.6480(4) 0.1556(7) 0.040 Uiso 1 calc R
H(42C) H 0.0806(5) 0.7241(9) 0.1683(6) 0.040 Uiso 1 calc R
C51 C 0.52245(8) 0.26771(8) 0.01287(6) 0.01617(12) Uani 1 d .
H(51A) H 0.45376(8) 0.32339(8) -0.03145(6) 0.019 Uiso 1 calc R
H(51B) H 0.58389(8) 0.21726(8) -0.02636(6) 0.019 Uiso 1 calc R
C52 C 0.59550(10) 0.35515(10) 0.06024(8) 0.0233(2) Uani 1 d .
H(52A) H 0.6281(9) 0.4179(7) 0.00995(8) 0.035 Uiso 1 calc R
H(52B) H 0.6689(6) 0.30126(14) 0.0994(6) 0.035 Uiso 1 calc R
H(52C) H 0.5363(3) 0.4023(8) 0.1017(6) 0.035 Uiso 1 calc R
C61 C 0.63852(7) -0.02994(8) 0.10165(5) 0.01426(11) Uani 1 d .
H(61A) H 0.65964(7) -0.00219(8) 0.03310(5) 0.017 Uiso 1 calc R
H(61B) H 0.63060(7) -0.12345(8) 0.11090(5) 0.017 Uiso 1 calc R
C62 C 0.75070(8) -0.01467(10) 0.16601(8) 0.0223(2) Uani 1 d .
H(62A) H 0.8311(2) -0.0690(8) 0.1501(5) 0.033 Uiso 1 calc R
H(62B) H 0.7309(5) -0.0423(10) 0.23408(8) 0.033 Uiso 1 calc R
H(62C) H 0.7620(7) 0.0770(2) 0.1551(6) 0.033 Uiso 1 calc R
C71 C 0.46464(7) -0.40624(8) 0.35382(6) 0.01662(12) Uani 1 d .
H(71A) H 0.46231(7) -0.47574(8) 0.41093(6) 0.020 Uiso 1 calc R
H(71B) H 0.54305(7) -0.36686(8) 0.36075(6) 0.020 Uiso 1 calc R
C72 C 0.47602(9) -0.46767(9) 0.26264(7) 0.02225(15) Uani 1 d .
H(72A) H 0.5569(5) -0.5313(8) 0.2664(4) 0.033 Uiso 1 calc R
H(72B) H 0.4770(10) -0.3993(2) 0.20562(9) 0.033 Uiso 1 calc R
H(72C) H 0.4015(5) -0.5118(9) 0.2575(4) 0.033 Uiso 1 calc R
C81 C 0.19733(8) -0.43172(8) 0.46437(6) 0.01755(12) Uani 1 d .
H(81A) H 0.13936(8) -0.40312(8) 0.51550(6) 0.021 Uiso 1 calc R
H(81B) H 0.27739(8) -0.48617(8) 0.49635(6) 0.021 Uiso 1 calc R
C82 C 0.12911(11) -0.51416(11) 0.40865(9) 0.0281(2) Uani 1 d .
H(82A) H 0.1071(10) -0.5892(6) 0.4535(2) 0.042 Uiso 1 calc R
H(82B) H 0.1872(4) -0.5451(9) 0.3593(6) 0.042 Uiso 1 calc R
H(82C) H 0.0493(6) -0.4610(3) 0.3774(7) 0.042 Uiso 1 calc R

loop_
_atom_type_symbol
_atom_type_description
_atom_type_scat_dispersion_real
_atom_type_scat_dispersion_imag
_atom_type_scat_source
C C 0.0033 0.0016 'International Tables Vol C Tables 4.2.6.8 and 6.1.1.4'
H H 0.0000 0.0000 'International Tables Vol C Tables 4.2.6.8 and 6.1.1.4'
N N 0.0061 0.0033 'International Tables Vol C Tables 4.2.6.8 and 6.1.1.4'
O O 0.0106 0.0060 'International Tables Vol C Tables 4.2.6.8 and 6.1.1.4'
Fe Fe 0.3463 0.8444 'International Tables Vol C Tables 4.2.6.8 and 6.1.1.4'

loop_
_geom_angle_atom_site_label_1
_geom_angle_atom_site_label_2
_geom_angle_atom_site_label_3
_geom_angle
N5 Fe1 N3 92.20(3)
N5 Fe1 N2 93.65(3)
N3 Fe1 N2 89.48(2)
N5 Fe1 N4 102.63(3)
N3 Fe1 N4 88.94(2)
N2 Fe1 N4 163.69(3)
N5 Fe1 N1 103.01(3)
N3 Fe1 N1 164.78(3)
N2 Fe1 N1 88.89(3)
N4 Fe1 N1 88.38(2)
C(a2) N1 C(a1) 104.88(6)
C(a2) N1 Fe1 127.02(5)
C(a1) N1 Fe1 127.63(5)
C(a4) N2 C(a3) 104.94(6)
C(a4) N2 Fe1 127.06(5)
C(a3) N2 Fe1 126.68(5)
C(a5) N3 C(a6) 105.02(5)
C(a5) N3 Fe1 126.24(5)
C(a6) N3 Fe1 127.34(5)
C(a7) N4 C(a8) 104.93(6)
C(a7) N4 Fe1 127.06(5)
C(a8) N4 Fe1 127.54(5)
O1 N5 Fe1 142.74(8)
C(a2) C(m1) C(a3) 125.34(6)
C(a4) C(m2) C(a5) 125.37(7)
C(a6) C(m3) C(a7) 125.37(6)
C(a1) C(m4) C(a8) 125.21(7)
N1 C(a1) C(m4) 124.91(6)
N1 C(a1) C(b1) 111.20(6)
C(m4) C(a1) C(b1) 123.89(7)
N1 C(a2) C(m1) 124.57(6)
N1 C(a2) C(b2) 111.20(6)
C(m1) C(a2) C(b2) 124.23(6)
N2 C(a3) C(m1) 125.10(7)
N2 C(a3) C(b3) 110.92(6)
C(m1) C(a3) C(b3) 123.98(6)
N2 C(a4) C(m2) 124.38(6)
N2 C(a4) C(b4) 111.17(6)
C(m2) C(a4) C(b4) 124.36(7)
N3 C(a5) C(m2) 124.99(6)
N3 C(a5) C(b5) 110.94(6)
C(m2) C(a5) C(b5) 124.06(6)
N3 C(a6) C(m3) 124.56(6)
N3 C(a6) C(b6) 111.06(6)
C(m3) C(a6) C(b6) 124.38(6)
N4 C(a7) C(m3) 124.85(6)
N4 C(a7) C(b7) 111.15(6)
C(m3) C(a7) C(b7) 123.99(6)
N4 C(a8) C(m4) 124.91(6)
N4 C(a8) C(b8) 111.12(6)
C(m4) C(a8) C(b8) 123.94(6)
C(b2) C(b1) C(a1) 106.33(6)
C(b2) C(b1) C11 128.04(6)
C(a1) C(b1) C11 125.62(7)
C(b1) C(b2) C(a2) 106.37(6)
C(b1) C(b2) C21 127.88(7)
C(a2) C(b2) C21 125.71(7)
C(b4) C(b3) C(a3) 106.92(6)
C(b4) C(b3) C31 127.52(7)
C(a3) C(b3) C31 125.55(7)
C(b3) C(b4) C(a4) 106.02(6)
C(b3) C(b4) C41 127.12(7)
C(a4) C(b4) C41 126.86(6)
C(b6) C(b5) C(a5) 106.78(6)
C(b6) C(b5) C51 128.00(6)
C(a5) C(b5) C51 125.23(6)
C(b5) C(b6) C(a6) 106.19(6)
C(b5) C(b6) C61 127.60(6)
C(a6) C(b6) C61 126.21(6)
C(b8) C(b7) C(a7) 106.45(6)
C(b8) C(b7) C71 128.02(7)
C(a7) C(b7) C71 125.54(6)
C(b7) C(b8) C(a8) 106.35(6)
C(b7) C(b8) C81 127.87(7)
C(a8) C(b8) C81 125.77(6)
C(b1) C11 C12 112.56(7)
C(b2) C21 C22 112.16(6)
C(b3) C31 C32 113.46(7)
C(b4) C41 C42 113.73(7)
C(b5) C51 C52 113.10(7)
C(b6) C61 C62 113.65(6)
C(b7) C71 C72 113.23(7)
C(b8) C81 C82 112.51(7)

loop_
_geom_bond_atom_site_label_1
_geom_bond_atom_site_label_2
_geom_bond_distance
Fe1 N5 1.7307(7)
Fe1 N3 1.9985(6)
Fe1 N2 2.0000(6)
Fe1 N4 2.0167(6)
Fe1 N1 2.0226(6)
N1 C(a2) 1.3735(9)
N1 C(a1) 1.3746(9)
N2 C(a4) 1.3777(9)
N2 C(a3) 1.3778(9)
N3 C(a5) 1.3734(9)
N3 C(a6) 1.3785(9)
N4 C(a7) 1.3754(9)
N4 C(a8) 1.3758(9)
N5 O1 1.1677(11)
C(m1) C(a2) 1.3818(11)
C(m1) C(a3) 1.3830(10)
C(m2) C(a4) 1.3837(9)
C(m2) C(a5) 1.3854(10)
C(m3) C(a6) 1.3809(10)
C(m3) C(a7) 1.3846(10)
C(m4) C(a1) 1.3809(10)
C(m4) C(a8) 1.3845(9)
C(a1) C(b1) 1.4478(9)
C(a2) C(b2) 1.4482(10)
C(a3) C(b3) 1.4435(10)
C(a4) C(b4) 1.4495(10)
C(a5) C(b5) 1.4453(9)
C(a6) C(b6) 1.4471(9)
C(a7) C(b7) 1.4429(10)
C(a8) C(b8) 1.4445(10)
C(b1) C(b2) 1.3630(11)
C(b1) C11 1.4997(10)
C(b2) C21 1.4988(10)
C(b3) C(b4) 1.3649(10)
C(b3) C31 1.4976(10)
C(b4) C41 1.4972(10)
C(b5) C(b6) 1.3629(10)
C(b5) C51 1.4959(10)
C(b6) C61 1.5022(9)
C(b7) C(b8) 1.3666(10)
C(b7) C71 1.4959(10)
C(b8) C81 1.4968(10)
C11 C12 1.5297(12)
C21 C22 1.5316(12)
C31 C32 1.5262(12)
C41 C42 1.5260(13)
C51 C52 1.5283(13)
C61 C62 1.5297(12)
C71 C72 1.5293(13)
C81 C82 1.5273(15)
